data_7105269
loop_
_publ_author_name
'Xue, Zhi-Yong'
'Liu, Tang-Lin'
'Lu, Zhou'
'Huang, He'
'Tao, Hai-Yan'
'Wang, Chun-Jiang'

_publ_section_title
;
 exo-Selective asymmetric 1,3-dipolar cycloaddition of azomethine
 ylides with alkylidene malonates catalyzed by AgOAc/TF-BiphamPhos.
;
_journal_issue 10
_journal_name_full 'Chemical communications (Cambridge, England)'
_journal_page_first 1727
_journal_page_last 1729
_journal_paper_doi 10.1039/b919625k
_journal_volume 46
_journal_year 2010
_chemical_absolute_configuration 2S,3S,5S
_chemical_formula_sum 'C29 H36 Br N O7'
_chemical_formula_weight 590.50
_chemical_name_systematic
;
?
;
_space_group_IT_number 19
_symmetry_cell_setting orthorhombic
_symmetry_space_group_name_Hall 'P 2ac 2ab'
_symmetry_space_group_name_H-M 'P 21 21 21'
_atom_sites_solution_hydrogens geom
_atom_sites_solution_primary direct
_atom_sites_solution_secondary difmap
_audit_creation_method SHELXL-97
_cell_angle_alpha 90.00
_cell_angle_beta 90.00
_cell_angle_gamma 90.00
_cell_formula_units_Z 4
_cell_length_a 9.7742(8)
_cell_length_b 15.7902(13)
_cell_length_c 18.9829(16)
_cell_measurement_reflns_used 176
_cell_measurement_temperature 293(2)
_cell_measurement_theta_max 15
_cell_measurement_theta_min 7.5
_cell_volume 2929.8(4)
_computing_cell_refinement 'Bruker SMART'
_computing_data_collection 'Bruker SMART'
_computing_data_reduction 'Bruker SAINT'
_computing_molecular_graphics 'Bruker SHELXTL'
_computing_publication_material 'Bruker SHELXTL'
_computing_structure_refinement 'SHELXL-97 (Sheldrick, 1997)'
_computing_structure_solution 'SHELXS-97 (Sheldrick, 1990)'
_diffrn_ambient_temperature 293(2)
_diffrn_measured_fraction_theta_full 0.999
_diffrn_measured_fraction_theta_max 0.999
_diffrn_radiation_monochromator graphite
_diffrn_radiation_source 'fine-focus sealed tube'
_diffrn_radiation_type MoK\a
_diffrn_radiation_wavelength 0.71073
_diffrn_reflns_av_R_equivalents 0.0328
_diffrn_reflns_av_sigmaI/netI 0.0621
_diffrn_reflns_limit_h_max 12
_diffrn_reflns_limit_h_min -12
_diffrn_reflns_limit_k_max 19
_diffrn_reflns_limit_k_min -19
_diffrn_reflns_limit_l_max 16
_diffrn_reflns_limit_l_min -23
_diffrn_reflns_number 16920
_diffrn_reflns_theta_full 26.00
_diffrn_reflns_theta_max 26.00
_diffrn_reflns_theta_min 2.15
_exptl_absorpt_coefficient_mu 1.448
_exptl_absorpt_correction_T_max 0.6388
_exptl_absorpt_correction_T_min 0.5883
_exptl_absorpt_correction_type multi-scan
_exptl_absorpt_process_details SADABS
_exptl_crystal_density_diffrn 1.339
_exptl_crystal_density_method 'not measured'
_exptl_crystal_description block
_exptl_crystal_F_000 1232
_exptl_crystal_size_max 0.41
_exptl_crystal_size_mid 0.37
_exptl_crystal_size_min 0.34
_refine_diff_density_max 0.564
_refine_diff_density_min -0.280
_refine_diff_density_rms 0.077
_refine_ls_abs_structure_details 'Flack H D (1983), Acta Cryst. A39, 876-881'
_refine_ls_abs_structure_Flack 0.013(9)
_refine_ls_extinction_coef 0.0100(9)
_refine_ls_extinction_expression Fc^*^=kFc[1+0.001xFc^2^\l^3^/sin(2\q)]^-1/4^
_refine_ls_extinction_method SHELXL
_refine_ls_goodness_of_fit_ref 1.044
_refine_ls_hydrogen_treatment constr
_refine_ls_matrix_type full
_refine_ls_number_parameters 352
_refine_ls_number_reflns 5717
_refine_ls_number_restraints 0
_refine_ls_restrained_S_all 1.044
_refine_ls_R_factor_all 0.0671
_refine_ls_R_factor_gt 0.0437
_refine_ls_shift/su_max 0.000
_refine_ls_shift/su_mean 0.000
_refine_ls_structure_factor_coef Fsqd
_refine_ls_weighting_details 'calc w=1/[\s^2^(Fo^2^)+(0.0430P)^2^+0.5312P] where P=(Fo^2^+2Fc^2^)/3'
_refine_ls_weighting_scheme calc
_refine_ls_wR_factor_gt 0.1004
_refine_ls_wR_factor_ref 0.1127
_reflns_number_gt 4283
_reflns_number_total 5717
_reflns_threshold_expression >2sigma(I)
_cod_data_source_file b919625k.txt
_cod_data_source_block 90605xzy1_0m
_cod_depositor_comments
;
The following automatic conversions were performed:
'_symmetry_cell_setting' value 'Orthorhombic' changed to 'orthorhombic'
according to '/home/saulius/struct/CIF-dictionaries/cif_core.dic'
dictionary named 'cif_core.dic' version 2.4.1 from 2010-06-29.

Automatic conversion script
Id: cif_fix_enum 1527 2010-12-29 10:47:43Z saulius 
;
_cod_original_sg_symbol_H-M P2(1)2(1)2(1)
_cod_database_code 7105269

loop_
_symmetry_equiv_pos_as_xyz
'x, y, z'
'-x+1/2, -y, z+1/2'
'-x, y+1/2, -z+1/2'
'x+1/2, -y+1/2, -z'

loop_
_atom_site_label
_atom_site_type_symbol
_atom_site_fract_x
_atom_site_fract_y
_atom_site_fract_z
_atom_site_U_iso_or_equiv
_atom_site_adp_type
_atom_site_occupancy
_atom_site_symmetry_multiplicity
_atom_site_calc_flag
_atom_site_refinement_flags
_atom_site_disorder_assembly
_atom_site_disorder_group
Br1 Br 0.57599(6) 0.84707(3) 0.79853(3) 0.0826(2) Uani 1 1 d . . .
C1 C 0.6335(4) 0.7474(2) 0.75108(19) 0.0541(9) Uani 1 1 d . . .
C2 C 0.7535(4) 0.7468(2) 0.7130(2) 0.0573(9) Uani 1 1 d . . .
H2 H 0.8061 0.7957 0.7091 0.069 Uiso 1 1 calc R . .
C3 C 0.7948(4) 0.6727(2) 0.68080(18) 0.0526(9) Uani 1 1 d . . .
H3 H 0.8759 0.6723 0.6552 0.063 Uiso 1 1 calc R . .
C4 C 0.7186(3) 0.5986(2) 0.68542(16) 0.0413(7) Uani 1 1 d . . .
C5 C 0.5979(3) 0.6022(2) 0.72435(18) 0.0516(8) Uani 1 1 d . . .
H5 H 0.5439 0.5539 0.7284 0.062 Uiso 1 1 calc R . .
C6 C 0.5568(4) 0.6760(3) 0.7570(2) 0.0598(10) Uani 1 1 d . . .
H6 H 0.4764 0.6769 0.7832 0.072 Uiso 1 1 calc R . .
C7 C 0.7610(3) 0.5150(2) 0.65323(16) 0.0390(7) Uani 1 1 d . . .
H7 H 0.6930 0.4720 0.6658 0.047 Uiso 1 1 calc R . .
C8 C 0.9025(3) 0.4861(2) 0.68072(16) 0.0447(8) Uani 1 1 d . . .
H8 H 0.9251 0.5207 0.7220 0.054 Uiso 1 1 calc R . .
C9 C 0.9370(3) 0.5319(2) 0.56122(16) 0.0437(7) Uani 1 1 d . . .
H9 H 0.9485 0.5935 0.5587 0.052 Uiso 1 1 calc R . .
C10 C 0.7791(3) 0.51508(19) 0.57162(15) 0.0353(7) Uani 1 1 d . . .
C11 C 0.9095(4) 0.3938(3) 0.7027(2) 0.0633(10) Uani 1 1 d . . .
C12 C 0.8061(7) 0.2880(4) 0.7715(5) 0.144(3) Uani 1 1 d . . .
H12A H 0.7714 0.2532 0.7341 0.216 Uiso 1 1 calc R . .
H12B H 0.7463 0.2841 0.8115 0.216 Uiso 1 1 calc R . .
H12C H 0.8959 0.2688 0.7845 0.216 Uiso 1 1 calc R . .
C13 C 0.6925(3) 0.5827(2) 0.53565(17) 0.0414(7) Uani 1 1 d . . .
C14 C 0.4529(3) 0.6283(2) 0.5276(2) 0.0566(9) Uani 1 1 d . . .
C15 C 0.4402(6) 0.6223(4) 0.4487(3) 0.0957(16) Uani 1 1 d . . .
H15A H 0.5225 0.6430 0.4272 0.143 Uiso 1 1 calc R . .
H15B H 0.3639 0.6557 0.4332 0.143 Uiso 1 1 calc R . .
H15C H 0.4261 0.5642 0.4355 0.143 Uiso 1 1 calc R . .
C16 C 0.4804(5) 0.7166(3) 0.5531(3) 0.0886(15) Uani 1 1 d . . .
H16A H 0.5049 0.7150 0.6020 0.133 Uiso 1 1 calc R . .
H16B H 0.3997 0.7505 0.5471 0.133 Uiso 1 1 calc R . .
H16C H 0.5542 0.7407 0.5264 0.133 Uiso 1 1 calc R . .
C17 C 0.3270(4) 0.5911(4) 0.5629(3) 0.0890(16) Uani 1 1 d . . .
H17A H 0.3160 0.5333 0.5485 0.133 Uiso 1 1 calc R . .
H17B H 0.2477 0.6231 0.5494 0.133 Uiso 1 1 calc R . .
H17C H 0.3379 0.5936 0.6131 0.133 Uiso 1 1 calc R . .
C18 C 0.7394(3) 0.4284(2) 0.54255(15) 0.0361(7) Uani 1 1 d . . .
C19 C 0.6424(3) 0.3619(2) 0.43635(17) 0.0454(8) Uani 1 1 d . . .
C20 C 0.5121(4) 0.3337(3) 0.4719(2) 0.0622(10) Uani 1 1 d . . .
H20A H 0.5335 0.3080 0.5164 0.093 Uiso 1 1 calc R . .
H20B H 0.4659 0.2933 0.4425 0.093 Uiso 1 1 calc R . .
H20C H 0.4538 0.3818 0.4794 0.093 Uiso 1 1 calc R . .
C21 C 0.7470(4) 0.2920(2) 0.4299(2) 0.0592(9) Uani 1 1 d . . .
H21A H 0.8312 0.3149 0.4121 0.089 Uiso 1 1 calc R . .
H21B H 0.7137 0.2495 0.3981 0.089 Uiso 1 1 calc R . .
H21C H 0.7627 0.2672 0.4753 0.089 Uiso 1 1 calc R . .
C22 C 0.6149(5) 0.4014(3) 0.3652(2) 0.0696(11) Uani 1 1 d . . .
H22A H 0.5433 0.4427 0.3696 0.104 Uiso 1 1 calc R . .
H22B H 0.5873 0.3582 0.3326 0.104 Uiso 1 1 calc R . .
H22C H 0.6966 0.4284 0.3484 0.104 Uiso 1 1 calc R . .
C23 C 1.0061(3) 0.4957(2) 0.49671(17) 0.0407(7) Uani 1 1 d . . .
C24 C 1.0571(3) 0.4137(2) 0.49404(19) 0.0503(8) Uani 1 1 d . . .
H24 H 1.0411 0.3773 0.5317 0.060 Uiso 1 1 calc R . .
C25 C 1.1305(3) 0.3849(2) 0.4373(2) 0.0545(9) Uani 1 1 d . . .
H25 H 1.1640 0.3298 0.4370 0.065 Uiso 1 1 calc R . .
C26 C 1.1546(3) 0.4376(2) 0.38080(19) 0.0492(8) Uani 1 1 d . . .
C27 C 1.1024(4) 0.5178(2) 0.38135(19) 0.0538(9) Uani 1 1 d . . .
H27 H 1.1167 0.5535 0.3431 0.065 Uiso 1 1 calc R . .
C28 C 1.0283(3) 0.5459(2) 0.43884(18) 0.0494(8) Uani 1 1 d . . .
H28 H 0.9926 0.6005 0.4383 0.059 Uiso 1 1 calc R . .
C29 C 1.2763(4) 0.4563(3) 0.27468(19) 0.0638(11) Uani 1 1 d . . .
H29A H 1.1980 0.4777 0.2499 0.096 Uiso 1 1 calc R . .
H29B H 1.3335 0.4253 0.2426 0.096 Uiso 1 1 calc R . .
H29C H 1.3271 0.5027 0.2943 0.096 Uiso 1 1 calc R . .
N1 N 1.0010(3) 0.5046(2) 0.62668(16) 0.0645(9) Uani 1 1 d . . .
H1 H 1.0879 0.5000 0.6323 0.077 Uiso 1 1 calc R . .
O1 O 0.9955(4) 0.3448(2) 0.6825(2) 0.1033(11) Uani 1 1 d . . .
O2 O 0.8135(3) 0.3753(2) 0.74796(18) 0.0861(10) Uani 1 1 d . . .
O3 O 0.7360(3) 0.63851(16) 0.49955(14) 0.0622(7) Uani 1 1 d . . .
O4 O 0.5615(2) 0.56955(13) 0.55190(12) 0.0439(5) Uani 1 1 d . . .
O5 O 0.7444(3) 0.36419(15) 0.57658(12) 0.0532(6) Uani 1 1 d . . .
O6 O 0.7008(2) 0.43471(13) 0.47593(11) 0.0408(5) Uani 1 1 d . . .
O7 O 1.2340(3) 0.40359(18) 0.32792(14) 0.0675(7) Uani 1 1 d . . .

loop_
_atom_site_aniso_label
_atom_site_aniso_U_11
_atom_site_aniso_U_22
_atom_site_aniso_U_33
_atom_site_aniso_U_23
_atom_site_aniso_U_13
_atom_site_aniso_U_12
Br1 0.1132(4) 0.0645(3) 0.0699(3) 0.0002(2) 0.0119(3) 0.0300(2)
C1 0.061(2) 0.059(2) 0.042(2) 0.0047(17) 0.0024(17) 0.0136(19)
C2 0.065(2) 0.051(2) 0.056(2) -0.0008(18) 0.0016(19) -0.0085(17)
C3 0.0497(19) 0.058(2) 0.050(2) -0.0057(16) 0.0083(16) -0.0073(17)
C4 0.0362(16) 0.0539(19) 0.0339(18) 0.0001(14) -0.0042(13) -0.0052(14)
C5 0.0426(18) 0.058(2) 0.054(2) -0.0006(16) 0.0087(16) -0.0052(16)
C6 0.0477(19) 0.073(3) 0.058(2) 0.0049(19) 0.0147(18) 0.0083(19)
C7 0.0331(15) 0.0455(18) 0.0385(17) 0.0030(13) -0.0017(13) -0.0050(13)
C8 0.0362(16) 0.059(2) 0.0385(18) -0.0010(14) -0.0075(14) -0.0046(14)
C9 0.0292(14) 0.0597(19) 0.0423(18) 0.0009(15) -0.0004(14) -0.0114(14)
C10 0.0283(14) 0.0404(16) 0.0372(16) 0.0027(13) -0.0043(13) -0.0044(12)
C11 0.050(2) 0.071(2) 0.069(3) 0.005(2) -0.018(2) -0.001(2)
C12 0.125(5) 0.110(5) 0.197(8) 0.092(5) -0.042(5) -0.031(4)
C13 0.0384(17) 0.0437(18) 0.0422(18) 0.0012(15) -0.0026(14) -0.0070(14)
C14 0.043(2) 0.061(2) 0.066(2) 0.0051(18) -0.0138(17) 0.0100(16)
C15 0.089(3) 0.122(4) 0.076(3) 0.004(3) -0.036(3) 0.030(3)
C16 0.078(3) 0.059(3) 0.129(4) -0.009(3) -0.032(3) 0.023(2)
C17 0.041(2) 0.103(4) 0.123(4) 0.023(3) -0.005(2) 0.004(2)
C18 0.0261(14) 0.0453(18) 0.0370(17) 0.0063(14) -0.0030(13) -0.0012(12)
C19 0.0470(18) 0.052(2) 0.0372(18) -0.0059(15) -0.0057(14) -0.0058(15)
C20 0.0475(19) 0.069(3) 0.070(3) -0.014(2) -0.0041(18) -0.0149(18)
C21 0.066(2) 0.059(2) 0.053(2) -0.0095(18) -0.0007(18) 0.0002(18)
C22 0.088(3) 0.076(3) 0.045(2) -0.0040(19) -0.021(2) 0.004(2)
C23 0.0273(14) 0.0493(18) 0.0457(19) 0.0035(15) -0.0017(14) -0.0063(13)
C24 0.0421(18) 0.056(2) 0.053(2) 0.0117(16) 0.0065(16) -0.0010(16)
C25 0.0443(18) 0.049(2) 0.070(3) 0.0043(19) 0.0061(18) 0.0063(15)
C26 0.0395(18) 0.061(2) 0.047(2) -0.0066(17) 0.0035(15) -0.0040(16)
C27 0.062(2) 0.058(2) 0.0409(19) 0.0065(16) 0.0073(17) -0.0063(18)
C28 0.051(2) 0.0445(19) 0.053(2) 0.0027(16) 0.0014(16) 0.0030(15)
C29 0.044(2) 0.099(3) 0.049(2) -0.007(2) 0.0085(17) -0.0041(19)
N1 0.0341(14) 0.113(3) 0.0461(18) -0.0006(18) -0.0046(14) -0.0050(16)
O1 0.088(2) 0.091(2) 0.131(3) 0.002(2) -0.030(2) 0.035(2)
O2 0.0767(19) 0.088(2) 0.094(2) 0.0405(18) -0.0066(18) -0.0048(16)
O3 0.0536(14) 0.0563(15) 0.0767(17) 0.0284(14) 0.0050(13) -0.0071(12)
O4 0.0319(10) 0.0452(12) 0.0545(13) 0.0071(10) -0.0066(10) -0.0013(9)
O5 0.0711(15) 0.0454(14) 0.0432(13) 0.0073(11) -0.0125(12) -0.0037(11)
O6 0.0469(12) 0.0429(12) 0.0327(11) 0.0026(9) -0.0060(9) -0.0043(10)
O7 0.0624(16) 0.0769(18) 0.0632(17) -0.0095(14) 0.0203(14) -0.0011(14)

loop_
_atom_type_symbol
_atom_type_description
_atom_type_scat_dispersion_real
_atom_type_scat_dispersion_imag
_atom_type_scat_source
C C 0.0033 0.0016 'International Tables Vol C Tables 4.2.6.8 and 6.1.1.4'
H H 0.0000 0.0000 'International Tables Vol C Tables 4.2.6.8 and 6.1.1.4'
N N 0.0061 0.0033 'International Tables Vol C Tables 4.2.6.8 and 6.1.1.4'
O O 0.0106 0.0060 'International Tables Vol C Tables 4.2.6.8 and 6.1.1.4'
Br Br -0.2901 2.4595 'International Tables Vol C Tables 4.2.6.8 and 6.1.1.4'

loop_
_geom_angle_atom_site_label_1
_geom_angle_atom_site_label_2
_geom_angle_atom_site_label_3
_geom_angle
_geom_angle_site_symmetry_1
_geom_angle_site_symmetry_3
_geom_angle_publ_flag
C6 C1 C2 120.5(3) . . ?
C6 C1 Br1 119.0(3) . . ?
C2 C1 Br1 120.4(3) . . ?
C1 C2 C3 119.1(3) . . ?
C1 C2 H2 120.4 . . ?
C3 C2 H2 120.4 . . ?
C2 C3 C4 122.0(3) . . ?
C2 C3 H3 119.0 . . ?
C4 C3 H3 119.0 . . ?
C3 C4 C5 116.9(3) . . ?
C3 C4 C7 124.2(3) . . ?
C5 C4 C7 118.8(3) . . ?
C6 C5 C4 121.3(3) . . ?
C6 C5 H5 119.4 . . ?
C4 C5 H5 119.4 . . ?
C1 C6 C5 120.2(3) . . ?
C1 C6 H6 119.9 . . ?
C5 C6 H6 119.9 . . ?
C4 C7 C8 111.5(2) . . ?
C4 C7 C10 115.6(3) . . ?
C8 C7 C10 103.6(2) . . ?
C4 C7 H7 108.6 . . ?
C8 C7 H7 108.6 . . ?
C10 C7 H7 108.6 . . ?
N1 C8 C11 111.2(3) . . ?
N1 C8 C7 107.3(3) . . ?
C11 C8 C7 114.6(3) . . ?
N1 C8 H8 107.8 . . ?
C11 C8 H8 107.8 . . ?
C7 C8 H8 107.8 . . ?
N1 C9 C23 112.8(3) . . ?
N1 C9 C10 105.3(2) . . ?
C23 C9 C10 118.3(3) . . ?
N1 C9 H9 106.6 . . ?
C23 C9 H9 106.6 . . ?
C10 C9 H9 106.6 . . ?
C13 C10 C18 109.0(2) . . ?
C13 C10 C7 112.5(3) . . ?
C18 C10 C7 109.3(2) . . ?
C13 C10 C9 111.7(2) . . ?
C18 C10 C9 110.7(2) . . ?
C7 C10 C9 103.6(2) . . ?
O1 C11 O2 124.6(4) . . ?
O1 C11 C8 124.1(4) . . ?
O2 C11 C8 111.3(4) . . ?
O2 C12 H12A 109.5 . . ?
O2 C12 H12B 109.5 . . ?
H12A C12 H12B 109.5 . . ?
O2 C12 H12C 109.5 . . ?
H12A C12 H12C 109.5 . . ?
H12B C12 H12C 109.5 . . ?
O3 C13 O4 126.1(3) . . ?
O3 C13 C10 125.2(3) . . ?
O4 C13 C10 108.7(3) . . ?
O4 C14 C16 110.6(3) . . ?
O4 C14 C15 109.2(3) . . ?
C16 C14 C15 113.3(4) . . ?
O4 C14 C17 101.5(3) . . ?
C16 C14 C17 111.2(4) . . ?
C15 C14 C17 110.4(4) . . ?
C14 C15 H15A 109.5 . . ?
C14 C15 H15B 109.5 . . ?
H15A C15 H15B 109.5 . . ?
C14 C15 H15C 109.5 . . ?
H15A C15 H15C 109.5 . . ?
H15B C15 H15C 109.5 . . ?
C14 C16 H16A 109.5 . . ?
C14 C16 H16B 109.5 . . ?
H16A C16 H16B 109.5 . . ?
C14 C16 H16C 109.5 . . ?
H16A C16 H16C 109.5 . . ?
H16B C16 H16C 109.5 . . ?
C14 C17 H17A 109.5 . . ?
C14 C17 H17B 109.5 . . ?
H17A C17 H17B 109.5 . . ?
C14 C17 H17C 109.5 . . ?
H17A C17 H17C 109.5 . . ?
H17B C17 H17C 109.5 . . ?
O5 C18 O6 126.0(3) . . ?
O5 C18 C10 123.5(3) . . ?
O6 C18 C10 110.5(2) . . ?
O6 C19 C21 110.3(3) . . ?
O6 C19 C20 109.0(3) . . ?
C21 C19 C20 113.1(3) . . ?
O6 C19 C22 101.6(3) . . ?
C21 C19 C22 110.5(3) . . ?
C20 C19 C22 111.8(3) . . ?
C19 C20 H20A 109.5 . . ?
C19 C20 H20B 109.5 . . ?
H20A C20 H20B 109.5 . . ?
C19 C20 H20C 109.5 . . ?
H20A C20 H20C 109.5 . . ?
H20B C20 H20C 109.5 . . ?
C19 C21 H21A 109.5 . . ?
C19 C21 H21B 109.5 . . ?
H21A C21 H21B 109.5 . . ?
C19 C21 H21C 109.5 . . ?
H21A C21 H21C 109.5 . . ?
H21B C21 H21C 109.5 . . ?
C19 C22 H22A 109.5 . . ?
C19 C22 H22B 109.5 . . ?
H22A C22 H22B 109.5 . . ?
C19 C22 H22C 109.5 . . ?
H22A C22 H22C 109.5 . . ?
H22B C22 H22C 109.5 . . ?
C28 C23 C24 116.9(3) . . ?
C28 C23 C9 120.0(3) . . ?
C24 C23 C9 122.9(3) . . ?
C25 C24 C23 121.7(3) . . ?
C25 C24 H24 119.2 . . ?
C23 C24 H24 119.2 . . ?
C24 C25 C26 120.1(3) . . ?
C24 C25 H25 120.0 . . ?
C26 C25 H25 120.0 . . ?
C27 C26 O7 125.3(3) . . ?
C27 C26 C25 119.3(3) . . ?
O7 C26 C25 115.4(3) . . ?
C26 C27 C28 120.0(3) . . ?
C26 C27 H27 120.0 . . ?
C28 C27 H27 120.0 . . ?
C23 C28 C27 121.9(3) . . ?
C23 C28 H28 119.0 . . ?
C27 C28 H28 119.0 . . ?
O7 C29 H29A 109.5 . . ?
O7 C29 H29B 109.5 . . ?
H29A C29 H29B 109.5 . . ?
O7 C29 H29C 109.5 . . ?
H29A C29 H29C 109.5 . . ?
H29B C29 H29C 109.5 . . ?
C8 N1 C9 112.5(3) . . ?
C8 N1 H1 123.8 . . ?
C9 N1 H1 123.8 . . ?
C11 O2 C12 116.8(5) . . ?
C13 O4 C14 121.2(3) . . ?
C18 O6 C19 122.3(2) . . ?
C29 O7 C26 118.0(3) . . ?

loop_
_geom_bond_atom_site_label_1
_geom_bond_atom_site_label_2
_geom_bond_distance
_geom_bond_site_symmetry_2
_geom_bond_publ_flag
Br1 C1 1.899(4) . ?
C1 C6 1.358(5) . ?
C1 C2 1.377(5) . ?
C2 C3 1.381(5) . ?
C2 H2 0.9300 . ?
C3 C4 1.390(5) . ?
C3 H3 0.9300 . ?
C4 C5 1.394(4) . ?
C4 C7 1.512(5) . ?
C5 C6 1.381(5) . ?
C5 H5 0.9300 . ?
C6 H6 0.9300 . ?
C7 C8 1.547(4) . ?
C7 C10 1.559(4) . ?
C7 H7 0.9800 . ?
C8 N1 1.436(4) . ?
C8 C11 1.517(5) . ?
C8 H8 0.9800 . ?
C9 N1 1.457(4) . ?
C9 C23 1.511(5) . ?
C9 C10 1.578(4) . ?
C9 H9 0.9800 . ?
C10 C13 1.524(4) . ?
C10 C18 1.526(4) . ?
C11 O1 1.206(5) . ?
C11 O2 1.305(5) . ?
C12 O2 1.451(6) . ?
C12 H12A 0.9600 . ?
C12 H12B 0.9600 . ?
C12 H12C 0.9600 . ?
C13 O3 1.194(4) . ?
C13 O4 1.333(4) . ?
C14 O4 1.484(4) . ?
C14 C16 1.499(6) . ?
C14 C15 1.504(6) . ?
C14 C17 1.519(6) . ?
C15 H15A 0.9600 . ?
C15 H15B 0.9600 . ?
C15 H15C 0.9600 . ?
C16 H16A 0.9600 . ?
C16 H16B 0.9600 . ?
C16 H16C 0.9600 . ?
C17 H17A 0.9600 . ?
C17 H17B 0.9600 . ?
C17 H17C 0.9600 . ?
C18 O5 1.203(4) . ?
C18 O6 1.324(4) . ?
C19 O6 1.487(4) . ?
C19 C21 1.509(5) . ?
C19 C20 1.509(5) . ?
C19 C22 1.511(5) . ?
C20 H20A 0.9600 . ?
C20 H20B 0.9600 . ?
C20 H20C 0.9600 . ?
C21 H21A 0.9600 . ?
C21 H21B 0.9600 . ?
C21 H21C 0.9600 . ?
C22 H22A 0.9600 . ?
C22 H22B 0.9600 . ?
C22 H22C 0.9600 . ?
C23 C28 1.373(5) . ?
C23 C24 1.388(5) . ?
C24 C25 1.371(5) . ?
C24 H24 0.9300 . ?
C25 C26 1.378(5) . ?
C25 H25 0.9300 . ?
C26 C27 1.366(5) . ?
C26 O7 1.378(4) . ?
C27 C28 1.383(5) . ?
C27 H27 0.9300 . ?
C28 H28 0.9300 . ?
C29 O7 1.373(5) . ?
C29 H29A 0.9600 . ?
C29 H29B 0.9600 . ?
C29 H29C 0.9600 . ?
N1 H1 0.8600 . ?

loop_
_geom_torsion_atom_site_label_1
_geom_torsion_atom_site_label_2
_geom_torsion_atom_site_label_3
_geom_torsion_atom_site_label_4
_geom_torsion
_geom_torsion_site_symmetry_1
_geom_torsion_site_symmetry_2
_geom_torsion_site_symmetry_3
_geom_torsion_site_symmetry_4
_geom_torsion_publ_flag
C6 C1 C2 C3 0.2(6) . . . . ?
Br1 C1 C2 C3 178.1(3) . . . . ?
C1 C2 C3 C4 0.2(6) . . . . ?
C2 C3 C4 C5 -0.1(5) . . . . ?
C2 C3 C4 C7 -177.9(3) . . . . ?
C3 C4 C5 C6 -0.4(5) . . . . ?
C7 C4 C5 C6 177.6(3) . . . . ?
C2 C1 C6 C5 -0.6(6) . . . . ?
Br1 C1 C6 C5 -178.6(3) . . . . ?
C4 C5 C6 C1 0.7(6) . . . . ?
C3 C4 C7 C8 57.4(4) . . . . ?
C5 C4 C7 C8 -120.5(3) . . . . ?
C3 C4 C7 C10 -60.5(4) . . . . ?
C5 C4 C7 C10 121.6(3) . . . . ?
C4 C7 C8 N1 -102.1(3) . . . . ?
C10 C7 C8 N1 22.9(3) . . . . ?
C4 C7 C8 C11 133.9(3) . . . . ?
C10 C7 C8 C11 -101.2(3) . . . . ?
C4 C7 C10 C13 -26.1(3) . . . . ?
C8 C7 C10 C13 -148.4(2) . . . . ?
C4 C7 C10 C18 -147.3(2) . . . . ?
C8 C7 C10 C18 90.4(3) . . . . ?
C4 C7 C10 C9 94.6(3) . . . . ?
C8 C7 C10 C9 -27.6(3) . . . . ?
N1 C9 C10 C13 144.6(3) . . . . ?
C23 C9 C10 C13 -88.3(3) . . . . ?
N1 C9 C10 C18 -93.7(3) . . . . ?
C23 C9 C10 C18 33.4(4) . . . . ?
N1 C9 C10 C7 23.3(3) . . . . ?
C23 C9 C10 C7 150.4(3) . . . . ?
N1 C8 C11 O1 7.0(5) . . . . ?
C7 C8 C11 O1 128.9(4) . . . . ?
N1 C8 C11 O2 -175.3(3) . . . . ?
C7 C8 C11 O2 -53.3(4) . . . . ?
C18 C10 C13 O3 -117.5(4) . . . . ?
C7 C10 C13 O3 121.1(4) . . . . ?
C9 C10 C13 O3 5.2(5) . . . . ?
C18 C10 C13 O4 63.1(3) . . . . ?
C7 C10 C13 O4 -58.2(3) . . . . ?
C9 C10 C13 O4 -174.2(2) . . . . ?
C13 C10 C18 O5 -148.7(3) . . . . ?
C7 C10 C18 O5 -25.4(4) . . . . ?
C9 C10 C18 O5 88.1(3) . . . . ?
C13 C10 C18 O6 31.7(3) . . . . ?
C7 C10 C18 O6 155.0(2) . . . . ?
C9 C10 C18 O6 -91.5(3) . . . . ?
N1 C9 C23 C28 -137.9(3) . . . . ?
C10 C9 C23 C28 98.7(4) . . . . ?
N1 C9 C23 C24 38.0(4) . . . . ?
C10 C9 C23 C24 -85.4(4) . . . . ?
C28 C23 C24 C25 2.2(5) . . . . ?
C9 C23 C24 C25 -173.9(3) . . . . ?
C23 C24 C25 C26 -0.4(5) . . . . ?
C24 C25 C26 C27 -1.3(5) . . . . ?
C24 C25 C26 O7 177.5(3) . . . . ?
O7 C26 C27 C28 -177.5(3) . . . . ?
C25 C26 C27 C28 1.2(5) . . . . ?
C24 C23 C28 C27 -2.3(5) . . . . ?
C9 C23 C28 C27 173.8(3) . . . . ?
C26 C27 C28 C23 0.7(5) . . . . ?
C11 C8 N1 C9 117.7(3) . . . . ?
C7 C8 N1 C9 -8.4(4) . . . . ?
C23 C9 N1 C8 -140.1(3) . . . . ?
C10 C9 N1 C8 -9.6(4) . . . . ?
O1 C11 O2 C12 -4.2(7) . . . . ?
C8 C11 O2 C12 178.0(4) . . . . ?
O3 C13 O4 C14 -2.6(5) . . . . ?
C10 C13 O4 C14 176.7(3) . . . . ?
C16 C14 O4 C13 -58.0(4) . . . . ?
C15 C14 O4 C13 67.4(4) . . . . ?
C17 C14 O4 C13 -176.1(3) . . . . ?
O5 C18 O6 C19 7.1(4) . . . . ?
C10 C18 O6 C19 -173.3(2) . . . . ?
C21 C19 O6 C18 -63.4(4) . . . . ?
C20 C19 O6 C18 61.4(4) . . . . ?
C22 C19 O6 C18 179.5(3) . . . . ?
C27 C26 O7 C29 7.0(5) . . . . ?
C25 C26 O7 C29 -171.7(3) . . . . ?

loop_
_cod_related_entry_id
_cod_related_entry_database
_cod_related_entry_code
1 ChemSpider 30653180
